data_4322434
loop_
_publ_author_name
'Justin K. Brask'
'Tristram Chivers'
'Glenn P. A. Yap'

_publ_section_title
;
 Template Effects of Lithium Salts on the Crystallization of
 Diazasulfates: X-ray Structures of {THF.Li2[O2S(NtBu)2]}8.2LiOH.2LiCl and
 {(THF.Li)2[O2S(NtBu)2].(THF)LiCl}2
;
_journal_name_full 'Inorganic Chemistry'
_journal_page_first 5588
_journal_page_last 5592
_journal_paper_doi 10.1021/ic990632q
_journal_volume 38
_journal_year 1999
_chemical_formula_sum 'C110 H240 Cl2 Li20 N16 O28 S8'
_chemical_formula_weight 2701.36
_chemical_name_systematic
; 
 ? 
;
_space_group_IT_number 14
_symmetry_cell_setting monoclinic
_symmetry_space_group_name_Hall '-P 2yn'
_symmetry_space_group_name_H-M 'P 1 21/n 1'
_atom_sites_solution_hydrogens geom
_atom_sites_solution_primary direct
_atom_sites_solution_secondary difmap
_audit_creation_method SHELXL-97
_cell_angle_alpha 90.00
_cell_angle_beta 107.3810(10)
_cell_angle_gamma 90.00
_cell_formula_units_Z 2
_cell_length_a 18.5570(12)
_cell_length_b 15.7307(10)
_cell_length_c 28.0629(18)
_cell_measurement_reflns_used 'reflections from 60 data frames'
_cell_measurement_temperature 203(2)
_cell_measurement_theta_max 28.29
_cell_measurement_theta_min 1.47
_cell_volume 7817.9(9)
_computing_cell_refinement 'Bruker SMART'
_computing_data_collection 'Bruker SMART'
_computing_data_reduction 'Bruker SHELXTL'
_computing_molecular_graphics 'Bruker SHELXTL'
_computing_publication_material 'Bruker SHELXTL'
_computing_structure_refinement 'SHELXL-97 (Sheldrick, 1997)'
_computing_structure_solution 'SHELXS-97 (Sheldrick, 1990)'
_diffrn_ambient_temperature 203(2)
_diffrn_measured_fraction_theta_full 1.000
_diffrn_measured_fraction_theta_max 1.000
_diffrn_measurement_device_type 'CCD area detector'
_diffrn_measurement_method 'phi and omega scans'
_diffrn_radiation_monochromator graphite
_diffrn_radiation_source 'fine-focus sealed tube'
_diffrn_radiation_type MoK\a
_diffrn_radiation_wavelength 0.71073
_diffrn_reflns_av_R_equivalents 0.0000
_diffrn_reflns_av_sigmaI/netI 0.0417
_diffrn_reflns_limit_h_max 17
_diffrn_reflns_limit_h_min -18
_diffrn_reflns_limit_k_max 15
_diffrn_reflns_limit_k_min 0
_diffrn_reflns_limit_l_max 28
_diffrn_reflns_limit_l_min 0
_diffrn_reflns_number 8396
_diffrn_reflns_theta_full 21.00
_diffrn_reflns_theta_max 21.00
_diffrn_reflns_theta_min 1.50
_diffrn_standards_decay_% <1
_diffrn_standards_number '50 standard frames at start and end'
_exptl_absorpt_coefficient_mu 0.212
_exptl_absorpt_correction_T_max 0.988674
_exptl_absorpt_correction_T_min 0.665348
_exptl_absorpt_correction_type multi-scan
_exptl_absorpt_process_details 'Blessing, Acta Cryst. (1995) A51 33-38.'
_exptl_crystal_colour colourless
_exptl_crystal_density_diffrn 1.148
_exptl_crystal_density_method 'not measured'
_exptl_crystal_description block
_exptl_crystal_F_000 2916
_exptl_crystal_size_max 0.1
_exptl_crystal_size_mid 0.1
_exptl_crystal_size_min 0.1
_refine_diff_density_max 0.434
_refine_diff_density_min -0.279
_refine_diff_density_rms 0.053
_refine_ls_extinction_coef 0.00031(17)
_refine_ls_extinction_expression Fc^*^=kFc[1+0.001xFc^2^\l^3^/sin(2\q)]^-1/4^
_refine_ls_extinction_method SHELXL
_refine_ls_goodness_of_fit_ref 1.070
_refine_ls_hydrogen_treatment mixed
_refine_ls_matrix_type full
_refine_ls_number_parameters 827
_refine_ls_number_reflns 8396
_refine_ls_number_restraints 16
_refine_ls_restrained_S_all 1.073
_refine_ls_R_factor_all 0.0819
_refine_ls_R_factor_gt 0.0554
_refine_ls_shift/su_max 0.179
_refine_ls_shift/su_mean 0.010
_refine_ls_structure_factor_coef Fsqd
_refine_ls_weighting_details 'calc w=1/[\s^2^(Fo^2^)+(0.1140P)^2^+0.0000P] where P=(Fo^2^+2Fc^2^)/3'
_refine_ls_weighting_scheme calc
_refine_ls_wR_factor_gt 0.1575
_refine_ls_wR_factor_ref 0.1718
_reflns_number_gt 5913
_reflns_number_total 8396
_reflns_threshold_expression >2sigma(I)
_cod_data_source_file ic990632q_1.cif
_cod_data_source_block tc011
_cod_database_code 4322434

loop_
_symmetry_equiv_pos_as_xyz
'x, y, z'
'-x+1/2, y+1/2, -z+1/2'
'-x, -y, -z'
'x-1/2, -y-1/2, z-1/2'

loop_
_atom_site_label
_atom_site_type_symbol
_atom_site_fract_x
_atom_site_fract_y
_atom_site_fract_z
_atom_site_U_iso_or_equiv
_atom_site_adp_type
_atom_site_occupancy
_atom_site_symmetry_multiplicity
_atom_site_calc_flag
_atom_site_refinement_flags
_atom_site_disorder_assembly
_atom_site_disorder_group
S1 S 0.51051(6) -0.12142(7) 0.91936(4) 0.0345(3) Uani 1 1 d . . .
S2 S 0.46863(6) 0.17382(7) 0.89799(4) 0.0379(3) Uani 1 1 d . . .
S3 S 0.54188(6) 0.02382(8) 0.75207(4) 0.0425(4) Uani 1 1 d . . .
S4 S 0.74753(6) 0.03470(8) 0.88068(4) 0.0419(4) Uani 1 1 d . . .
Cl Cl 0.67118(6) 0.03824(8) 1.00938(4) 0.0487(4) Uani 1 1 d . . .
Li1 Li 0.3795(5) 0.0171(6) 0.7170(3) 0.065(3) Uani 1 1 d . . .
Li2 Li 0.7187(5) 0.0228(6) 0.7825(3) 0.063(2) Uani 1 1 d . . .
Li3 Li 0.7902(4) 0.0291(5) 0.9963(3) 0.050(2) Uani 1 1 d . . .
Li4 Li 0.4302(4) 0.0188(5) 0.9660(3) 0.049(2) Uani 1 1 d . . .
Li5 Li 0.5865(4) 0.1096(5) 0.8361(3) 0.048(2) Uani 1 1 d . . .
Li6 Li 0.6250(4) -0.0620(5) 0.8567(3) 0.0436(19) Uani 1 1 d . . .
Li7 Li 0.6012(4) 0.0442(5) 0.9268(3) 0.0404(18) Uani 1 1 d . . .
Li8 Li 0.4403(5) 0.1263(5) 0.8009(3) 0.054(2) Uani 1 1 d . . .
Li9 Li 0.4588(4) -0.0368(5) 0.8250(3) 0.054(2) Uani 1 1 d . . .
Li10 Li 0.4791(4) 0.1844(5) 0.9921(3) 0.046(2) Uani 1 1 d . . .
N1 N 0.54279(19) -0.2065(2) 0.94466(12) 0.0384(9) Uani 1 1 d . . .
N2 N 0.44147(19) -0.1224(2) 0.87183(12) 0.0393(9) Uani 1 1 d . . .
N3 N 0.50722(19) 0.2406(2) 0.93839(13) 0.0415(9) Uani 1 1 d . . .
N4 N 0.41257(19) 0.2043(2) 0.84791(12) 0.0401(9) Uani 1 1 d . . .
N5 N 0.4773(2) -0.0176(3) 0.71031(13) 0.0451(10) Uani 1 1 d . . .
N6 N 0.5215(2) 0.1187(2) 0.76075(13) 0.0461(10) Uani 1 1 d . . .
N7 N 0.7318(2) -0.0557(2) 0.85638(13) 0.0442(10) Uani 1 1 d . . .
N8 N 0.7689(2) 0.0932(3) 0.84223(13) 0.0480(10) Uani 1 1 d . . .
O1 O 0.49563(15) -0.07539(17) 0.96280(10) 0.0351(7) Uani 1 1 d . . .
O2 O 0.56582(15) -0.06945(17) 0.90282(10) 0.0382(7) Uani 1 1 d . . .
O3 O 0.43355(15) 0.11650(17) 0.92738(10) 0.0398(8) Uani 1 1 d . . .
O4 O 0.52398(16) 0.12242(19) 0.87959(10) 0.0455(8) Uani 1 1 d . . .
O5 O 0.61637(16) 0.0140(2) 0.74388(11) 0.0499(9) Uani 1 1 d . . .
O6 O 0.54791(15) -0.01296(18) 0.80290(10) 0.0402(8) Uani 1 1 d . . .
O7 O 0.80175(16) 0.03731(19) 0.93097(10) 0.0463(8) Uani 1 1 d . . .
O8 O 0.67039(15) 0.05828(18) 0.88520(10) 0.0395(8) Uani 1 1 d . . .
O9 O 0.2915(2) 0.0380(3) 0.66208(16) 0.0933(14) Uani 1 1 d . . .
O10 O 0.7687(2) 0.0206(4) 0.72890(15) 0.1066(17) Uani 1 1 d . . .
O11 O 0.8363(2) -0.0735(2) 1.03146(13) 0.0722(11) Uani 1 1 d . . .
O12 O 0.8560(2) 0.1184(3) 1.03499(14) 0.0796(12) Uani 1 1 d . . .
O14 O 0.38167(17) 0.02915(19) 0.78138(11) 0.0497(8) Uani 1 1 d . . .
H14D H 0.3322 0.0289 0.7880 0.060 Uiso 1 1 calc R . .
O15 O 0.0412(6) 0.0803(9) 0.8084(4) 0.227(4) Uani 1 1 d . . .
C1 C 0.5788(3) -0.2724(3) 0.92185(18) 0.0502(13) Uani 1 1 d . . .
C2 C 0.5875(5) -0.2523(5) 0.8712(2) 0.122(3) Uani 1 1 d . . .
H2A H 0.6163 -0.2003 0.8732 0.182 Uiso 1 1 calc R . .
H2B H 0.5380 -0.2452 0.8472 0.182 Uiso 1 1 calc R . .
H2C H 0.6138 -0.2986 0.8607 0.182 Uiso 1 1 calc R . .
C3 C 0.6551(4) -0.2857(6) 0.9560(3) 0.177(5) Uani 1 1 d . . .
H3A H 0.6520 -0.2975 0.9893 0.265 Uiso 1 1 calc R . .
H3B H 0.6851 -0.2349 0.9569 0.265 Uiso 1 1 calc R . .
H3C H 0.6785 -0.3334 0.9445 0.265 Uiso 1 1 calc R . .
C4 C 0.5367(6) -0.3526(4) 0.9178(5) 0.195(6) Uani 1 1 d . . .
H4A H 0.5297 -0.3662 0.9499 0.293 Uiso 1 1 calc R . .
H4B H 0.5648 -0.3979 0.9080 0.293 Uiso 1 1 calc R . .
H4C H 0.4878 -0.3466 0.8929 0.293 Uiso 1 1 calc R . .
C5 C 0.3684(2) -0.1660(3) 0.86630(16) 0.0450(12) Uani 1 1 d . . .
C6 C 0.3520(3) -0.2225(4) 0.8202(2) 0.0812(19) Uani 1 1 d . . .
H6A H 0.3915 -0.2650 0.8250 0.122 Uiso 1 1 calc R . .
H6B H 0.3505 -0.1881 0.7912 0.122 Uiso 1 1 calc R . .
H6C H 0.3038 -0.2506 0.8150 0.122 Uiso 1 1 calc R . .
C7 C 0.3642(3) -0.2193(3) 0.91137(18) 0.0520(13) Uani 1 1 d . . .
H7A H 0.3749 -0.1833 0.9408 0.078 Uiso 1 1 calc R . .
H7B H 0.4011 -0.2648 0.9171 0.078 Uiso 1 1 calc R . .
H7C H 0.3140 -0.2433 0.9046 0.078 Uiso 1 1 calc R . .
C8 C 0.3070(3) -0.0980(4) 0.8575(2) 0.0676(16) Uani 1 1 d . . .
H8A H 0.3170 -0.0614 0.8865 0.101 Uiso 1 1 calc R . .
H8B H 0.2582 -0.1251 0.8518 0.101 Uiso 1 1 calc R . .
H8C H 0.3068 -0.0643 0.8285 0.101 Uiso 1 1 calc R . .
C9 C 0.5561(3) 0.3106(3) 0.93100(18) 0.0525(13) Uani 1 1 d . . .
C10 C 0.6384(3) 0.2846(4) 0.9557(2) 0.0829(19) Uani 1 1 d . . .
H10A H 0.6513 0.2377 0.9374 0.124 Uiso 1 1 calc R . .
H10B H 0.6447 0.2671 0.9899 0.124 Uiso 1 1 calc R . .
H10C H 0.6713 0.3325 0.9556 0.124 Uiso 1 1 calc R . .
C11 C 0.5418(4) 0.3850(4) 0.9626(2) 0.092(2) Uani 1 1 d . . .
H11A H 0.5505 0.3663 0.9968 0.138 Uiso 1 1 calc R . .
H11B H 0.4900 0.4042 0.9491 0.138 Uiso 1 1 calc R . .
H11C H 0.5759 0.4314 0.9618 0.138 Uiso 1 1 calc R . .
C12 C 0.5455(4) 0.3388(4) 0.8784(2) 0.111(3) Uani 1 1 d . . .
H12A H 0.5553 0.2914 0.8590 0.167 Uiso 1 1 calc R . .
H12B H 0.5803 0.3847 0.8782 0.167 Uiso 1 1 calc R . .
H12C H 0.4941 0.3585 0.8638 0.167 Uiso 1 1 calc R . .
C13 C 0.3387(3) 0.2428(3) 0.84519(17) 0.0464(12) Uani 1 1 d . . .
C14 C 0.3340(3) 0.2896(3) 0.89083(19) 0.0636(15) Uani 1 1 d . . .
H14A H 0.3438 0.2505 0.9188 0.095 Uiso 1 1 calc R . .
H14B H 0.2840 0.3139 0.8845 0.095 Uiso 1 1 calc R . .
H14C H 0.3714 0.3348 0.8987 0.095 Uiso 1 1 calc R . .
C15 C 0.2782(3) 0.1733(4) 0.8324(2) 0.0786(18) Uani 1 1 d . . .
H15A H 0.2869 0.1339 0.8601 0.118 Uiso 1 1 calc R . .
H15B H 0.2807 0.1429 0.8028 0.118 Uiso 1 1 calc R . .
H15C H 0.2288 0.1990 0.8260 0.118 Uiso 1 1 calc R . .
C16 C 0.3219(3) 0.3053(4) 0.8011(2) 0.088(2) Uani 1 1 d . . .
H16A H 0.3602 0.3494 0.8081 0.133 Uiso 1 1 calc R . .
H16B H 0.2727 0.3309 0.7963 0.133 Uiso 1 1 calc R . .
H16C H 0.3221 0.2750 0.7710 0.133 Uiso 1 1 calc R . .
C17 C 0.4871(3) -0.1022(4) 0.68956(18) 0.0617(15) Uani 1 1 d . . .
C18 C 0.5351(3) -0.1646(4) 0.7274(2) 0.0747(17) Uani 1 1 d . . .
H18A H 0.5861 -0.1426 0.7403 0.112 Uiso 1 1 calc R . .
H18B H 0.5362 -0.2189 0.7113 0.112 Uiso 1 1 calc R . .
H18C H 0.5135 -0.1719 0.7546 0.112 Uiso 1 1 calc R . .
C19 C 0.5215(4) -0.0905(4) 0.6464(2) 0.096(2) Uani 1 1 d . . .
H19A H 0.5721 -0.0672 0.6593 0.143 Uiso 1 1 calc R . .
H19B H 0.4903 -0.0518 0.6218 0.143 Uiso 1 1 calc R . .
H19C H 0.5239 -0.1451 0.6308 0.143 Uiso 1 1 calc R . .
C20 C 0.4074(3) -0.1400(4) 0.6700(2) 0.091(2) Uani 1 1 d . . .
H20A H 0.3862 -0.1465 0.6975 0.137 Uiso 1 1 calc R . .
H20B H 0.4101 -0.1952 0.6552 0.137 Uiso 1 1 calc R . .
H20C H 0.3757 -0.1024 0.6451 0.137 Uiso 1 1 calc R . .
C21 C 0.5159(3) 0.1852(3) 0.72202(17) 0.0515(13) Uani 1 1 d . . .
C22 C 0.5475(5) 0.2638(5) 0.7486(3) 0.147(4) Uani 1 1 d . . .
H22A H 0.6004 0.2552 0.7665 0.220 Uiso 1 1 calc R . .
H22B H 0.5202 0.2784 0.7721 0.220 Uiso 1 1 calc R . .
H22C H 0.5425 0.3097 0.7247 0.220 Uiso 1 1 calc R . .
C23 C 0.5583(5) 0.1686(5) 0.6844(3) 0.130(3) Uani 1 1 d . . .
H23A H 0.6116 0.1615 0.7017 0.195 Uiso 1 1 calc R . .
H23B H 0.5514 0.2163 0.6615 0.195 Uiso 1 1 calc R . .
H23C H 0.5389 0.1173 0.6657 0.195 Uiso 1 1 calc R . .
C24 C 0.4348(4) 0.1990(6) 0.6950(3) 0.155(4) Uani 1 1 d . . .
H24A H 0.4073 0.2089 0.7190 0.233 Uiso 1 1 calc R . .
H24B H 0.4146 0.1492 0.6752 0.233 Uiso 1 1 calc R . .
H24C H 0.4295 0.2481 0.6733 0.233 Uiso 1 1 calc R . .
C25 C 0.7943(3) -0.1162(3) 0.85878(18) 0.0565(14) Uani 1 1 d . . .
C26 C 0.8668(3) -0.0754(4) 0.8531(3) 0.090(2) Uani 1 1 d . . .
H26A H 0.8550 -0.0449 0.8216 0.134 Uiso 1 1 calc R . .
H26B H 0.9036 -0.1195 0.8535 0.134 Uiso 1 1 calc R . .
H26C H 0.8875 -0.0362 0.8804 0.134 Uiso 1 1 calc R . .
C27 C 0.8161(4) -0.1632(4) 0.9081(2) 0.094(2) Uani 1 1 d . . .
H27A H 0.7718 -0.1903 0.9128 0.141 Uiso 1 1 calc R . .
H27B H 0.8369 -0.1233 0.9351 0.141 Uiso 1 1 calc R . .
H27C H 0.8536 -0.2061 0.9081 0.141 Uiso 1 1 calc R . .
C28 C 0.7631(3) -0.1792(4) 0.8171(2) 0.090(2) Uani 1 1 d . . .
H28A H 0.7492 -0.1497 0.7853 0.135 Uiso 1 1 calc R . .
H28B H 0.7188 -0.2066 0.8218 0.135 Uiso 1 1 calc R . .
H28C H 0.8011 -0.2217 0.8176 0.135 Uiso 1 1 calc R . .
C29 C 0.8049(3) 0.1772(3) 0.85572(18) 0.0574(14) Uani 1 1 d . . .
C30 C 0.8894(3) 0.1665(4) 0.8816(2) 0.088(2) Uani 1 1 d . . .
H30A H 0.8969 0.1355 0.9126 0.132 Uiso 1 1 calc R . .
H30B H 0.9129 0.2220 0.8887 0.132 Uiso 1 1 calc R . .
H30C H 0.9121 0.1352 0.8600 0.132 Uiso 1 1 calc R . .
C31 C 0.7950(3) 0.2242(4) 0.8066(2) 0.091(2) Uani 1 1 d . . .
H31A H 0.7416 0.2317 0.7896 0.137 Uiso 1 1 calc R . .
H31B H 0.8179 0.1914 0.7856 0.137 Uiso 1 1 calc R . .
H31C H 0.8193 0.2793 0.8134 0.137 Uiso 1 1 calc R . .
C32 C 0.7701(3) 0.2304(4) 0.8887(2) 0.0751(17) Uani 1 1 d . . .
H32A H 0.7164 0.2373 0.8723 0.113 Uiso 1 1 calc R . .
H32B H 0.7941 0.2857 0.8943 0.113 Uiso 1 1 calc R . .
H32C H 0.7775 0.2018 0.9205 0.113 Uiso 1 1 calc R . .
C33 C 0.2195(4) 0.0401(5) 0.6682(4) 0.134(3) Uani 1 1 d . . .
H33A H 0.2134 0.0921 0.6859 0.161 Uiso 1 1 calc R . .
H33B H 0.2126 -0.0088 0.6880 0.161 Uiso 1 1 calc R . .
C34 C 0.1640(6) 0.0380(7) 0.6192(6) 0.187(7) Uani 1 1 d . . .
H34A H 0.1331 0.0896 0.6134 0.225 Uiso 1 1 calc R . .
H34B H 0.1308 -0.0115 0.6161 0.225 Uiso 1 1 calc R . .
C35 C 0.2075(8) 0.0324(8) 0.5834(4) 0.199(7) Uani 1 1 d . . .
H35A H 0.1872 0.0714 0.5553 0.238 Uiso 1 1 calc R . .
H35B H 0.2061 -0.0256 0.5703 0.238 Uiso 1 1 calc R . .
C36 C 0.2843(5) 0.0561(7) 0.6115(3) 0.154(4) Uani 1 1 d . . .
H36A H 0.3209 0.0231 0.6002 0.184 Uiso 1 1 calc R . .
H36B H 0.2928 0.1167 0.6071 0.184 Uiso 1 1 calc R . .
C37 C 0.7310(5) 0.0016(9) 0.6799(3) 0.219(7) Uani 1 1 d . . .
H37A H 0.6921 0.0446 0.6661 0.263 Uiso 1 1 calc R . .
H37B H 0.7061 -0.0538 0.6779 0.263 Uiso 1 1 calc R . .
C38 C 0.7830(6) -0.0002(12) 0.6520(4) 0.283(11) Uani 1 1 d . . .
H38A H 0.7815 -0.0556 0.6356 0.340 Uiso 1 1 calc R . .
H38B H 0.7708 0.0441 0.6262 0.340 Uiso 1 1 calc R . .
C39 C 0.8536(7) 0.0139(8) 0.6852(4) 0.184(5) Uani 1 1 d . . .
H39A H 0.8819 0.0546 0.6713 0.220 Uiso 1 1 calc R . .
H39B H 0.8823 -0.0394 0.6924 0.220 Uiso 1 1 calc R . .
C40 C 0.8421(5) 0.0458(10) 0.7280(4) 0.250(8) Uani 1 1 d . . .
H40A H 0.8459 0.1080 0.7283 0.300 Uiso 1 1 calc R . .
H40B H 0.8805 0.0237 0.7574 0.300 Uiso 1 1 calc R . .
C41 C 0.7957(4) -0.1349(5) 1.0504(3) 0.103(2) Uani 1 1 d . . .
H41A H 0.7436 -0.1389 1.0286 0.123 Uiso 1 1 calc R . .
H41B H 0.7948 -0.1187 1.0839 0.123 Uiso 1 1 calc R . .
C42 C 0.8348(4) -0.2174(5) 1.0521(3) 0.131(3) Uani 1 1 d . . .
H42A H 0.8337 -0.2504 1.0815 0.157 Uiso 1 1 calc R . .
H42B H 0.8114 -0.2510 1.0220 0.157 Uiso 1 1 calc R . .
C43 C 0.9116(4) -0.1937(5) 1.0547(3) 0.123(3) Uani 1 1 d . . .
H43A H 0.9289 -0.2271 1.0308 0.148 Uiso 1 1 calc R . .
H43B H 0.9456 -0.2048 1.0883 0.148 Uiso 1 1 calc R . .
C44 C 0.9124(3) -0.1021(4) 1.0430(2) 0.089(2) Uani 1 1 d . . .
H44A H 0.9447 -0.0708 1.0717 0.106 Uiso 1 1 calc R . .
H44B H 0.9316 -0.0933 1.0144 0.106 Uiso 1 1 calc R . .
C45 C 0.9307(3) 0.1334(5) 1.0345(3) 0.098(2) Uani 1 1 d . . .
H45A H 0.9390 0.1085 1.0045 0.117 Uiso 1 1 calc R . .
H45B H 0.9668 0.1081 1.0639 0.117 Uiso 1 1 calc R . .
C46 C 0.9406(4) 0.2245(6) 1.0346(3) 0.121(3) Uani 1 1 d . . .
H46A H 0.9475 0.2431 1.0029 0.146 Uiso 1 1 calc R . .
H46B H 0.9853 0.2412 1.0617 0.146 Uiso 1 1 calc R . .
C47 C 0.8726(5) 0.2644(5) 1.0415(3) 0.110(2) Uani 1 1 d . . .
H47A H 0.8420 0.2914 1.0106 0.133 Uiso 1 1 calc R . .
H47B H 0.8859 0.3069 1.0682 0.133 Uiso 1 1 calc R . .
C48 C 0.8321(4) 0.1916(6) 1.0552(3) 0.115(3) Uani 1 1 d . . .
H48A H 0.8447 0.1867 1.0916 0.138 Uiso 1 1 calc R . .
H48B H 0.7774 0.1990 1.0414 0.138 Uiso 1 1 calc R . .
C49 C 0.0743(12) -0.0020(10) 0.8206(5) 0.213(6) Uani 1 1 d . . .
H49A H 0.0359 -0.0441 0.8216 0.256 Uiso 1 1 calc R . .
H49B H 0.1132 -0.0011 0.8531 0.256 Uiso 1 1 calc R . .
C50 C 0.1077(9) -0.0218(10) 0.7805(7) 0.215(7) Uani 1 1 d . . .
H50A H 0.1629 -0.0183 0.7930 0.259 Uiso 1 1 calc R . .
H50B H 0.0936 -0.0793 0.7677 0.259 Uiso 1 1 calc R . .
C51 C 0.0817(10) 0.0336(13) 0.7458(6) 0.239(9) Uani 1 1 d . . .
H51A H 0.0403 0.0083 0.7193 0.286 Uiso 1 1 calc R . .
H51B H 0.1216 0.0498 0.7312 0.286 Uiso 1 1 calc R . .
C52 C 0.0568(9) 0.1026(9) 0.7634(7) 0.199(6) Uani 1 1 d . . .
H52A H 0.0109 0.1238 0.7389 0.239 Uiso 1 1 calc R . .
H52B H 0.0951 0.1475 0.7698 0.239 Uiso 1 1 calc R . .
C54 C 0.3445(16) -0.066(2) 0.4951(11) 0.232(14) Uiso 0.50 1 d PDU A -1
H54A H 0.3011 -0.1008 0.4789 0.348 Uiso 0.50 1 calc PR A -1
H54B H 0.3303 -0.0063 0.4910 0.348 Uiso 0.50 1 calc PR A -1
H54C H 0.3621 -0.0795 0.5304 0.348 Uiso 0.50 1 calc PR A -1
C55 C 0.4058(16) -0.0824(18) 0.4723(10) 0.241(13) Uiso 0.50 1 d PDU A -1
H55A H 0.3893 -0.0717 0.4363 0.289 Uiso 0.50 1 calc PR A -1
H55B H 0.4253 -0.1405 0.4788 0.289 Uiso 0.50 1 calc PR A -1
C56 C 0.4636(16) -0.017(2) 0.501(2) 0.37(2) Uiso 0.50 1 d PDU A -1
H56A H 0.4507 0.0402 0.4863 0.445 Uiso 0.50 1 calc PR A -1
H56B H 0.4665 -0.0152 0.5360 0.445 Uiso 0.50 1 calc PR A -1
C57 C 0.5354(17) -0.047(3) 0.494(2) 0.46(3) Uiso 0.50 1 d PDU A -1
H57A H 0.5382 -0.0332 0.4602 0.550 Uiso 0.50 1 calc PR A -1
H57B H 0.5412 -0.1084 0.4989 0.550 Uiso 0.50 1 calc PR A -1
C58 C 0.596(2) 0.002(3) 0.5340(12) 0.36(2) Uiso 0.50 1 d PDU A -1
H58A H 0.5780 0.0580 0.5404 0.427 Uiso 0.50 1 calc PR A -1
H58B H 0.6129 -0.0302 0.5653 0.427 Uiso 0.50 1 calc PR A -1
C59 C 0.656(2) 0.008(3) 0.5091(14) 0.30(2) Uiso 0.50 1 d PDU A -1
H59A H 0.6957 0.0463 0.5279 0.448 Uiso 0.50 1 calc PR A -1
H59B H 0.6351 0.0301 0.4755 0.448 Uiso 0.50 1 calc PR A -1
H59C H 0.6778 -0.0477 0.5076 0.448 Uiso 0.50 1 calc PR A -1

loop_
_atom_site_aniso_label
_atom_site_aniso_U_11
_atom_site_aniso_U_22
_atom_site_aniso_U_33
_atom_site_aniso_U_23
_atom_site_aniso_U_13
_atom_site_aniso_U_12
S1 0.0333(7) 0.0403(7) 0.0306(7) 0.0003(6) 0.0110(5) 0.0004(6)
S2 0.0370(7) 0.0453(7) 0.0323(7) 0.0057(6) 0.0117(6) 0.0055(6)
S3 0.0371(7) 0.0622(8) 0.0288(7) -0.0001(6) 0.0108(6) -0.0019(6)
S4 0.0289(7) 0.0632(9) 0.0340(7) 0.0003(6) 0.0100(6) -0.0009(6)
Cl 0.0341(7) 0.0727(9) 0.0404(7) -0.0039(6) 0.0128(6) -0.0033(6)
Li1 0.040(5) 0.102(7) 0.050(5) 0.003(5) 0.009(4) 0.006(5)
Li2 0.044(5) 0.105(7) 0.042(5) -0.012(5) 0.016(4) -0.010(5)
Li3 0.041(5) 0.071(6) 0.038(5) -0.001(4) 0.009(4) 0.001(4)
Li4 0.037(4) 0.046(5) 0.068(5) 0.010(4) 0.023(4) 0.007(4)
Li5 0.044(5) 0.065(5) 0.037(4) 0.006(4) 0.012(4) 0.010(4)
Li6 0.038(4) 0.061(5) 0.035(4) 0.006(4) 0.016(4) 0.002(4)
Li7 0.037(4) 0.049(5) 0.034(4) 0.002(4) 0.009(3) 0.007(4)
Li8 0.059(5) 0.067(6) 0.040(5) 0.000(4) 0.021(4) 0.005(4)
Li9 0.044(5) 0.070(6) 0.052(5) 0.009(4) 0.020(4) -0.005(4)
Li10 0.052(5) 0.049(5) 0.038(4) -0.001(4) 0.014(4) -0.002(4)
N1 0.040(2) 0.039(2) 0.038(2) 0.0045(18) 0.0145(18) 0.0073(18)
N2 0.036(2) 0.049(2) 0.031(2) 0.0038(18) 0.0060(18) -0.0018(19)
N3 0.040(2) 0.047(2) 0.035(2) 0.0024(19) 0.0078(18) -0.0049(19)
N4 0.040(2) 0.049(2) 0.030(2) 0.0087(18) 0.0082(18) 0.0104(19)
N5 0.036(2) 0.065(3) 0.032(2) -0.006(2) 0.0083(18) -0.002(2)
N6 0.057(3) 0.052(3) 0.033(2) 0.004(2) 0.0189(19) 0.001(2)
N7 0.033(2) 0.058(3) 0.043(2) -0.008(2) 0.0134(18) 0.005(2)
N8 0.034(2) 0.072(3) 0.039(2) 0.006(2) 0.0128(18) -0.009(2)
O1 0.0353(17) 0.0372(17) 0.0360(17) 0.0008(14) 0.0155(14) 0.0041(14)
O2 0.0390(18) 0.0439(18) 0.0357(17) -0.0013(14) 0.0170(14) -0.0045(15)
O3 0.0444(18) 0.0404(18) 0.0352(17) 0.0028(14) 0.0127(15) 0.0012(15)
O4 0.0441(18) 0.058(2) 0.0369(17) 0.0077(15) 0.0165(15) 0.0170(16)
O5 0.0349(18) 0.080(2) 0.0381(18) -0.0023(17) 0.0156(15) -0.0009(17)
O6 0.0386(18) 0.0565(19) 0.0264(16) 0.0029(15) 0.0111(14) 0.0001(15)
O7 0.0332(17) 0.070(2) 0.0324(18) 0.0012(16) 0.0052(15) 0.0004(16)
O8 0.0277(17) 0.0551(19) 0.0376(17) -0.0032(15) 0.0127(14) -0.0023(14)
O9 0.046(3) 0.146(4) 0.075(3) 0.007(3) -0.002(2) 0.002(2)
O10 0.051(3) 0.218(5) 0.059(3) -0.023(3) 0.030(2) -0.012(3)
O11 0.056(2) 0.091(3) 0.073(3) 0.031(2) 0.026(2) 0.014(2)
O12 0.058(3) 0.109(3) 0.075(3) -0.035(2) 0.025(2) -0.024(2)
O14 0.0471(19) 0.060(2) 0.0459(19) 0.0032(16) 0.0206(16) 0.0048(16)
O15 0.264(10) 0.232(11) 0.210(10) -0.033(9) 0.109(8) 0.075(9)
C1 0.052(3) 0.047(3) 0.054(3) -0.001(3) 0.020(3) 0.011(3)
C2 0.188(8) 0.108(6) 0.096(5) 0.008(4) 0.084(6) 0.071(6)
C3 0.099(6) 0.275(12) 0.120(7) -0.093(7) -0.023(5) 0.121(7)
C4 0.224(11) 0.052(5) 0.412(17) -0.046(7) 0.250(12) -0.011(6)
C5 0.035(3) 0.057(3) 0.037(3) 0.001(3) 0.001(2) -0.005(3)
C6 0.079(4) 0.106(5) 0.056(4) -0.026(4) 0.016(3) -0.038(4)
C7 0.044(3) 0.054(3) 0.059(3) 0.006(3) 0.016(3) -0.007(3)
C8 0.041(3) 0.082(4) 0.079(4) 0.028(3) 0.017(3) 0.005(3)
C9 0.048(3) 0.058(3) 0.049(3) 0.007(3) 0.011(3) -0.008(3)
C10 0.055(4) 0.102(5) 0.091(5) 0.008(4) 0.020(3) -0.023(4)
C11 0.100(5) 0.068(4) 0.114(5) -0.013(4) 0.041(4) -0.023(4)
C12 0.138(6) 0.123(6) 0.056(4) 0.027(4) 0.004(4) -0.081(5)
C13 0.041(3) 0.052(3) 0.043(3) 0.006(3) 0.008(2) 0.008(3)
C14 0.048(3) 0.071(4) 0.070(4) -0.011(3) 0.015(3) 0.020(3)
C15 0.041(3) 0.085(4) 0.109(5) -0.016(4) 0.021(3) 0.003(3)
C16 0.075(4) 0.117(5) 0.069(4) 0.041(4) 0.015(3) 0.044(4)
C17 0.055(3) 0.085(4) 0.044(3) -0.016(3) 0.014(3) 0.001(3)
C18 0.076(4) 0.065(4) 0.079(4) -0.016(3) 0.017(3) 0.003(3)
C19 0.120(6) 0.119(5) 0.063(4) -0.017(4) 0.049(4) 0.013(5)
C20 0.069(4) 0.103(5) 0.090(5) -0.044(4) 0.007(4) -0.014(4)
C21 0.053(3) 0.065(4) 0.036(3) 0.011(3) 0.012(2) -0.002(3)
C22 0.244(10) 0.097(6) 0.066(5) 0.028(4) -0.005(5) -0.080(6)
C23 0.225(10) 0.107(6) 0.098(5) 0.041(5) 0.107(6) 0.021(6)
C24 0.074(5) 0.217(10) 0.168(8) 0.148(8) 0.025(5) 0.020(6)
C25 0.045(3) 0.075(4) 0.052(3) -0.011(3) 0.018(3) 0.009(3)
C26 0.050(4) 0.107(5) 0.123(6) -0.004(4) 0.042(4) 0.015(4)
C27 0.090(5) 0.105(5) 0.084(5) 0.016(4) 0.019(4) 0.049(4)
C28 0.064(4) 0.099(5) 0.097(5) -0.036(4) 0.010(4) 0.021(4)
C29 0.045(3) 0.074(4) 0.052(3) 0.010(3) 0.013(3) -0.015(3)
C30 0.041(3) 0.115(5) 0.097(5) 0.013(4) 0.004(3) -0.024(3)
C31 0.083(4) 0.116(5) 0.074(4) 0.028(4) 0.021(4) -0.026(4)
C32 0.074(4) 0.065(4) 0.090(4) -0.001(3) 0.030(4) -0.017(3)
C33 0.051(5) 0.102(6) 0.234(11) 0.011(6) 0.021(6) 0.012(4)
C34 0.076(7) 0.071(6) 0.33(2) 0.017(9) -0.069(9) 0.000(5)
C35 0.230(16) 0.126(9) 0.132(10) 0.015(7) -0.110(10) -0.015(11)
C36 0.118(7) 0.227(11) 0.078(6) 0.047(6) -0.029(5) -0.025(7)
C37 0.116(7) 0.47(2) 0.090(7) -0.094(9) 0.064(6) -0.099(10)
C38 0.109(8) 0.65(3) 0.100(7) -0.109(12) 0.047(7) -0.131(13)
C39 0.191(12) 0.236(12) 0.189(11) -0.017(9) 0.156(11) -0.005(9)
C40 0.091(7) 0.54(3) 0.146(9) -0.093(12) 0.072(7) -0.066(10)
C41 0.087(5) 0.117(6) 0.115(6) 0.041(5) 0.048(5) 0.005(5)
C42 0.071(5) 0.125(7) 0.182(9) 0.084(6) 0.016(5) 0.023(5)
C43 0.078(5) 0.102(6) 0.180(9) 0.037(6) 0.026(5) 0.006(5)
C44 0.046(4) 0.114(6) 0.098(5) 0.024(4) 0.009(3) 0.009(4)
C45 0.048(4) 0.117(6) 0.121(6) -0.011(5) 0.016(4) -0.019(4)
C46 0.093(6) 0.133(7) 0.148(8) -0.028(6) 0.051(5) -0.035(6)
C47 0.118(7) 0.108(6) 0.098(6) -0.014(5) 0.021(5) -0.002(6)
C48 0.078(5) 0.160(8) 0.114(6) -0.069(6) 0.040(5) -0.023(5)
C49 0.34(2) 0.145(11) 0.172(12) 0.009(10) 0.097(14) 0.011(13)
C50 0.197(13) 0.193(15) 0.24(2) 0.006(13) 0.037(13) 0.076(11)
C51 0.30(2) 0.235(18) 0.224(18) -0.049(15) 0.143(16) 0.111(15)
C52 0.206(14) 0.158(12) 0.198(15) 0.037(11) 0.009(11) -0.040(11)

loop_
_atom_type_symbol
_atom_type_description
_atom_type_scat_dispersion_real
_atom_type_scat_dispersion_imag
_atom_type_scat_source
C C 0.0033 0.0016 'International Tables Vol C Tables 4.2.6.8 and 6.1.1.4'
H H 0.0000 0.0000 'International Tables Vol C Tables 4.2.6.8 and 6.1.1.4'
Li Li -0.0003 0.0001 'International Tables Vol C Tables 4.2.6.8 and 6.1.1.4'
N N 0.0061 0.0033 'International Tables Vol C Tables 4.2.6.8 and 6.1.1.4'
O O 0.0106 0.0060 'International Tables Vol C Tables 4.2.6.8 and 6.1.1.4'
S S 0.1246 0.1234 'International Tables Vol C Tables 4.2.6.8 and 6.1.1.4'
Cl Cl 0.1484 0.1585 'International Tables Vol C Tables 4.2.6.8 and 6.1.1.4'

loop_
_geom_angle_atom_site_label_1
_geom_angle_atom_site_label_2
_geom_angle_atom_site_label_3
_geom_angle
_geom_angle_site_symmetry_1
_geom_angle_site_symmetry_3
_geom_angle_publ_flag
O2 S1 O1 107.28(16) . . ?
O2 S1 N1 114.11(17) . . ?
O1 S1 N1 100.55(17) . . ?
O2 S1 N2 101.91(17) . . ?
O1 S1 N2 113.30(17) . . ?
N1 S1 N2 119.6(2) . . ?
O2 S1 Li10 129.7(2) . 3_657 ?
O1 S1 Li10 53.0(2) . 3_657 ?
N1 S1 Li10 48.1(2) . 3_657 ?
N2 S1 Li10 128.2(2) . 3_657 ?
O2 S1 Li9 61.84(19) . . ?
O1 S1 Li9 115.6(2) . . ?
N1 S1 Li9 143.4(2) . . ?
N2 S1 Li9 41.0(2) . . ?
Li10 S1 Li9 163.8(2) 3_657 . ?
O3 S2 O4 108.51(17) . . ?
O3 S2 N3 100.76(17) . . ?
O4 S2 N3 113.46(19) . . ?
O3 S2 N4 113.62(18) . . ?
O4 S2 N4 101.26(17) . . ?
N3 S2 N4 119.3(2) . . ?
O3 S2 Li10 52.4(2) . . ?
O4 S2 Li10 122.0(2) . . ?
N3 S2 Li10 48.4(2) . . ?
N4 S2 Li10 136.6(2) . . ?
O3 S2 Li8 113.6(2) . . ?
O4 S2 Li8 57.3(2) . . ?
N3 S2 Li8 145.6(2) . . ?
N4 S2 Li8 45.7(2) . . ?
Li10 S2 Li8 165.9(3) . . ?
O5 S3 O6 107.34(17) . . ?
O5 S3 N5 112.80(19) . . ?
O6 S3 N5 112.08(19) . . ?
O5 S3 N6 113.7(2) . . ?
O6 S3 N6 99.79(17) . . ?
N5 S3 N6 110.4(2) . . ?
O5 S3 Li5 97.8(2) . . ?
O6 S3 Li5 55.6(2) . . ?
N5 S3 Li5 149.4(2) . . ?
N6 S3 Li5 53.2(2) . . ?
O5 S3 Li1 151.2(2) . . ?
O6 S3 Li1 94.8(2) . . ?
N5 S3 Li1 39.7(2) . . ?
N6 S3 Li1 79.2(2) . . ?
Li5 S3 Li1 110.0(2) . . ?
O7 S4 O8 107.74(16) . . ?
O7 S4 N8 113.95(19) . . ?
O8 S4 N8 110.81(19) . . ?
O7 S4 N7 115.38(19) . . ?
O8 S4 N7 101.57(18) . . ?
N8 S4 N7 106.7(2) . . ?
O7 S4 Li2 150.2(2) . . ?
O8 S4 Li2 101.6(2) . . ?
N8 S4 Li2 48.4(2) . . ?
N7 S4 Li2 62.0(3) . . ?
O7 S4 Li6 123.3(2) . . ?
O8 S4 Li6 53.4(2) . . ?
N8 S4 Li6 122.7(2) . . ?
N7 S4 Li6 48.3(2) . . ?
Li2 S4 Li6 78.7(2) . . ?
Li7 Cl Li3 96.9(3) . . ?
Li7 Cl Li4 92.9(3) . 3_657 ?
Li3 Cl Li4 152.8(3) . 3_657 ?
O14 Li1 O9 123.2(5) . . ?
O14 Li1 N5 112.4(4) . . ?
O9 Li1 N5 124.4(5) . . ?
O14 Li1 Li8 39.4(3) . . ?
O9 Li1 Li8 126.4(5) . . ?
N5 Li1 Li8 95.6(4) . . ?
O14 Li1 S3 86.9(3) . . ?
O9 Li1 S3 145.6(4) . . ?
N5 Li1 S3 30.34(17) . . ?
Li8 Li1 S3 65.2(2) . . ?
O14 Li1 Li9 34.8(2) . . ?
O9 Li1 Li9 152.6(4) . . ?
N5 Li1 Li9 80.3(3) . . ?
Li8 Li1 Li9 52.9(3) . . ?
S3 Li1 Li9 61.8(2) . . ?
O5 Li2 O10 100.4(4) . . ?
O5 Li2 N8 131.3(5) . . ?
O10 Li2 N8 116.0(4) . . ?
O5 Li2 N7 106.7(4) . . ?
O10 Li2 N7 134.9(5) . . ?
N8 Li2 N7 69.7(3) . . ?
O5 Li2 S4 117.2(4) . . ?
O10 Li2 S4 142.4(4) . . ?
N8 Li2 S4 35.74(17) . . ?
N7 Li2 S4 35.81(15) . . ?
O5 Li2 Li6 73.1(3) . . ?
O10 Li2 Li6 154.9(5) . . ?
N8 Li2 Li6 84.1(3) . . ?
N7 Li2 Li6 35.51(19) . . ?
S4 Li2 Li6 50.62(19) . . ?
O5 Li2 Li5 64.1(3) . . ?
O10 Li2 Li5 150.8(5) . . ?
N8 Li2 Li5 68.6(3) . . ?
N7 Li2 Li5 74.3(2) . . ?
S4 Li2 Li5 58.52(19) . . ?
Li6 Li2 Li5 48.1(2) . . ?
O7 Li3 O11 112.5(4) . . ?
O7 Li3 O12 104.6(4) . . ?
O11 Li3 O12 101.9(4) . . ?
O7 Li3 Cl 121.7(4) . . ?
O11 Li3 Cl 105.3(3) . . ?
O12 Li3 Cl 109.2(4) . . ?
O7 Li3 Li7 80.8(3) . . ?
O11 Li3 Li7 123.9(4) . . ?
O12 Li3 Li7 128.2(4) . . ?
Cl Li3 Li7 40.96(17) . . ?
O3 Li4 O1 117.9(4) . . ?
O3 Li4 O1 94.1(3) . 3_657 ?
O1 Li4 O1 96.8(3) . 3_657 ?
O3 Li4 Cl 129.8(4) . 3_657 ?
O1 Li4 Cl 106.7(3) . 3_657 ?
O1 Li4 Cl 102.7(3) 3_657 3_657 ?
O3 Li4 Li4 112.5(5) . 3_657 ?
O1 Li4 Li4 53.2(3) . 3_657 ?
O1 Li4 Li4 43.6(2) 3_657 3_657 ?
Cl Li4 Li4 112.1(4) 3_657 3_657 ?
O3 Li4 Li10 47.7(2) . . ?
O1 Li4 Li10 124.7(4) . . ?
O1 Li4 Li10 47.9(2) 3_657 . ?
Cl Li4 Li10 120.1(3) 3_657 . ?
Li4 Li4 Li10 81.6(4) 3_657 . ?
O3 Li4 Li7 142.3(4) . 3_657 ?
O1 Li4 Li7 95.4(3) . 3_657 ?
O1 Li4 Li7 63.0(2) 3_657 3_657 ?
Cl Li4 Li7 42.68(18) 3_657 3_657 ?
Li4 Li4 Li7 72.5(3) 3_657 3_657 ?
Li10 Li4 Li7 99.7(3) . 3_657 ?
O8 Li5 O4 95.9(3) . . ?
O8 Li5 N6 148.0(4) . . ?
O4 Li5 N6 110.9(4) . . ?
O8 Li5 O6 91.6(3) . . ?
O4 Li5 O6 100.5(4) . . ?
N6 Li5 O6 67.1(3) . . ?
O8 Li5 Li8 147.4(4) . . ?
O4 Li5 Li8 58.3(3) . . ?
N6 Li5 Li8 52.6(2) . . ?
O6 Li5 Li8 75.8(3) . . ?
O8 Li5 S3 113.5(3) . . ?
O4 Li5 S3 122.3(4) . . ?
N6 Li5 S3 36.87(16) . . ?
O6 Li5 S3 35.14(14) . . ?
Li8 Li5 S3 72.5(3) . . ?
O8 Li5 Li7 47.7(2) . . ?
O4 Li5 Li7 49.4(2) . . ?
N6 Li5 Li7 147.7(4) . . ?
O6 Li5 Li7 89.7(3) . . ?
Li8 Li5 Li7 101.4(3) . . ?
S3 Li5 Li7 124.8(4) . . ?
O8 Li5 Li6 49.2(2) . . ?
O4 Li5 Li6 97.7(3) . . ?
N6 Li5 Li6 107.9(4) . . ?
O6 Li5 Li6 42.7(2) . . ?
Li8 Li5 Li6 110.3(4) . . ?
S3 Li5 Li6 71.6(3) . . ?
Li7 Li5 Li6 59.3(3) . . ?
O8 Li5 Li9 100.5(3) . . ?
O4 Li5 Li9 64.9(3) . . ?
N6 Li5 Li9 76.6(3) . . ?
O6 Li5 Li9 36.0(2) . . ?
Li8 Li5 Li9 52.4(3) . . ?
S3 Li5 Li9 61.6(2) . . ?
Li7 Li5 Li9 71.6(3) . . ?
Li6 Li5 Li9 58.2(3) . . ?
O8 Li5 Li2 67.9(3) . . ?
O4 Li5 Li2 160.1(4) . . ?
N6 Li5 Li2 82.0(3) . . ?
O6 Li5 Li2 69.7(3) . . ?
Li8 Li5 Li2 131.1(3) . . ?
S3 Li5 Li2 59.3(2) . . ?
Li7 Li5 Li2 111.8(3) . . ?
Li6 Li5 Li2 63.1(3) . . ?
Li9 Li5 Li2 105.4(3) . . ?
O6 Li6 O2 96.5(3) . . ?
O6 Li6 N7 119.3(4) . . ?
O2 Li6 N7 140.6(4) . . ?
O6 Li6 O8 93.3(3) . . ?
O2 Li6 O8 92.5(3) . . ?
N7 Li6 O8 71.0(3) . . ?
O6 Li6 S4 110.7(3) . . ?
O2 Li6 S4 118.7(3) . . ?
N7 Li6 S4 36.01(17) . . ?
O8 Li6 S4 34.99(13) . . ?
O6 Li6 Li7 94.6(3) . . ?
O2 Li6 Li7 46.0(2) . . ?
N7 Li6 Li7 110.5(4) . . ?
O8 Li6 Li7 46.6(2) . . ?
S4 Li6 Li7 77.1(3) . . ?
O6 Li6 Li5 50.4(3) . . ?
O2 Li6 Li5 92.1(3) . . ?
N7 Li6 Li5 98.3(3) . . ?
O8 Li6 Li5 43.2(2) . . ?
S4 Li6 Li5 69.3(2) . . ?
Li7 Li6 Li5 58.1(3) . . ?
O6 Li6 Li9 40.7(2) . . ?
O2 Li6 Li9 57.5(2) . . ?
N7 Li6 Li9 160.0(4) . . ?
O8 Li6 Li9 104.7(3) . . ?
S4 Li6 Li9 137.3(3) . . ?
Li7 Li6 Li9 75.9(3) . . ?
Li5 Li6 Li9 68.4(3) . . ?
O6 Li6 Li2 75.7(3) . . ?
O2 Li6 Li2 160.1(4) . . ?
N7 Li6 Li2 43.6(2) . . ?
O8 Li6 Li2 70.1(3) . . ?
S4 Li6 Li2 50.67(18) . . ?
Li7 Li6 Li2 115.5(3) . . ?
Li5 Li6 Li2 68.8(3) . . ?
Li9 Li6 Li2 116.4(3) . . ?
O2 Li7 O8 96.2(3) . . ?
O2 Li7 O4 103.2(3) . . ?
O8 Li7 O4 90.1(3) . . ?
O2 Li7 Cl 110.0(3) . . ?
O8 Li7 Cl 109.1(3) . . ?
O4 Li7 Cl 139.0(4) . . ?
O2 Li7 Li5 95.4(3) . . ?
O8 Li7 Li5 45.6(2) . . ?
O4 Li7 Li5 45.7(2) . . ?
Cl Li7 Li5 147.2(4) . . ?
O2 Li7 Li6 45.4(2) . . ?
O8 Li7 Li6 50.9(2) . . ?
O4 Li7 Li6 97.7(3) . . ?
Cl Li7 Li6 122.7(3) . . ?
Li5 Li7 Li6 62.6(3) . . ?
O2 Li7 Li4 84.8(3) . 3_657 ?
O8 Li7 Li4 150.3(3) . 3_657 ?
O4 Li7 Li4 118.6(3) . 3_657 ?
Cl Li7 Li4 44.39(18) . 3_657 ?
Li5 Li7 Li4 164.0(3) . 3_657 ?
Li6 Li7 Li4 125.0(3) . 3_657 ?
O2 Li7 Li3 108.0(3) . . ?
O8 Li7 Li3 67.5(2) . . ?
O4 Li7 Li3 143.0(4) . . ?
Cl Li7 Li3 42.14(17) . . ?
Li5 Li7 Li3 111.0(3) . . ?
Li6 Li7 Li3 90.5(3) . . ?
Li4 Li7 Li3 83.9(2) 3_657 . ?
O2 Li7 Li9 44.9(2) . . ?
O8 Li7 Li9 91.3(3) . . ?
O4 Li7 Li9 58.5(2) . . ?
Cl Li7 Li9 150.5(3) . . ?
Li5 Li7 Li9 61.7(3) . . ?
Li6 Li7 Li9 55.3(2) . . ?
Li4 Li7 Li9 109.3(3) 3_657 . ?
Li3 Li7 Li9 145.3(3) . . ?
O14 Li8 N4 117.4(4) . . ?
O14 Li8 N6 103.9(4) . . ?
N4 Li8 N6 138.7(5) . . ?
O14 Li8 O4 115.5(4) . . ?
N4 Li8 O4 67.0(3) . . ?
N6 Li8 O4 97.2(3) . . ?
O14 Li8 Li5 118.6(4) . . ?
N4 Li8 Li5 104.9(4) . . ?
N6 Li8 Li5 51.4(3) . . ?
O4 Li8 Li5 45.8(2) . . ?
O14 Li8 Li9 45.5(3) . . ?
N4 Li8 Li9 118.1(4) . . ?
N6 Li8 Li9 91.2(3) . . ?
O4 Li8 Li9 74.3(3) . . ?
Li5 Li8 Li9 76.4(3) . . ?
O14 Li8 S2 116.2(3) . . ?
N4 Li8 S2 34.21(16) . . ?
N6 Li8 S2 126.0(4) . . ?
O4 Li8 S2 33.80(13) . . ?
Li5 Li8 S2 77.3(3) . . ?
Li9 Li8 S2 92.3(3) . . ?
O14 Li8 Li1 38.0(3) . . ?
N4 Li8 Li1 143.5(4) . . ?
N6 Li8 Li1 72.5(3) . . ?
O4 Li8 Li1 139.9(4) . . ?
Li5 Li8 Li1 111.2(4) . . ?
Li9 Li8 Li1 67.5(3) . . ?
S2 Li8 Li1 154.2(4) . . ?
O14 Li9 O6 103.7(4) . . ?
O14 Li9 N2 124.2(4) . . ?
O6 Li9 N2 131.2(5) . . ?
O14 Li9 O2 156.7(5) . . ?
O6 Li9 O2 78.1(3) . . ?
N2 Li9 O2 61.8(2) . . ?
O14 Li9 Li8 44.6(3) . . ?
O6 Li9 Li8 78.0(3) . . ?
N2 Li9 Li8 142.7(4) . . ?
O2 Li9 Li8 115.2(4) . . ?
O14 Li9 S1 146.5(4) . . ?
O6 Li9 S1 107.4(3) . . ?
N2 Li9 S1 30.97(16) . . ?
O2 Li9 S1 31.33(11) . . ?
Li8 Li9 S1 132.0(4) . . ?
O14 Li9 Li6 141.7(4) . . ?
O6 Li9 Li6 39.2(2) . . ?
N2 Li9 Li6 94.0(3) . . ?
O2 Li9 Li6 40.21(19) . . ?
Li8 Li9 Li6 104.5(3) . . ?
S1 Li9 Li6 68.2(2) . . ?
O14 Li9 Li1 33.1(2) . . ?
O6 Li9 Li1 80.6(3) . . ?
N2 Li9 Li1 136.1(4) . . ?
O2 Li9 Li1 158.7(3) . . ?
Li8 Li9 Li1 59.5(3) . . ?
S1 Li9 Li1 166.5(4) . . ?
Li6 Li9 Li1 118.9(3) . . ?
O14 Li9 Li5 93.6(3) . . ?
O6 Li9 Li5 40.4(2) . . ?
N2 Li9 Li5 132.7(4) . . ?
O2 Li9 Li5 72.5(2) . . ?
Li8 Li9 Li5 51.3(3) . . ?
S1 Li9 Li5 102.0(3) . . ?
Li6 Li9 Li5 53.4(2) . . ?
Li1 Li9 Li5 91.2(3) . . ?
O14 Li9 Li7 124.7(4) . . ?
O6 Li9 Li7 71.8(3) . . ?
N2 Li9 Li7 86.4(3) . . ?
O2 Li9 Li7 33.08(17) . . ?
Li8 Li9 Li7 82.2(3) . . ?
S1 Li9 Li7 56.71(19) . . ?
Li6 Li9 Li7 48.8(2) . . ?
Li1 Li9 Li7 136.8(3) . . ?
Li5 Li9 Li7 46.6(2) . . ?
N3 Li10 N1 142.5(4) . 3_657 ?
N3 Li10 O3 71.8(3) . . ?
N1 Li10 O3 138.4(4) 3_657 . ?
N3 Li10 O1 140.7(4) . 3_657 ?
N1 Li10 O1 70.7(3) 3_657 3_657 ?
O3 Li10 O1 93.8(3) . 3_657 ?
N3 Li10 S2 36.64(17) . . ?
N1 Li10 S2 163.2(4) 3_657 . ?
O3 Li10 S2 35.15(14) . . ?
O1 Li10 S2 119.7(3) 3_657 . ?
N3 Li10 S1 160.3(4) . 3_657 ?
N1 Li10 S1 35.93(16) 3_657 3_657 ?
O3 Li10 S1 122.3(3) . 3_657 ?
O1 Li10 S1 35.13(13) 3_657 3_657 ?
S2 Li10 S1 154.2(3) . 3_657 ?
N3 Li10 Li4 111.2(4) . . ?
N1 Li10 Li4 105.4(3) 3_657 . ?
O3 Li10 Li4 42.8(2) . . ?
O1 Li10 Li4 52.5(3) 3_657 . ?
S2 Li10 Li4 75.7(3) . . ?
S1 Li10 Li4 79.8(3) 3_657 . ?
C1 N1 S1 124.8(3) . . ?
C1 N1 Li10 139.2(4) . 3_657 ?
S1 N1 Li10 96.0(3) . 3_657 ?
C5 N2 S1 126.1(3) . . ?
C5 N2 Li9 124.8(4) . . ?
S1 N2 Li9 108.0(3) . . ?
C9 N3 S2 124.7(3) . . ?
C9 N3 Li10 139.7(4) . . ?
S2 N3 Li10 94.9(3) . . ?
C13 N4 S2 122.2(3) . . ?
C13 N4 Li8 129.8(4) . . ?
S2 N4 Li8 100.1(3) . . ?
C17 N5 S3 121.1(3) . . ?
C17 N5 Li1 120.8(4) . . ?
S3 N5 Li1 109.9(3) . . ?
C21 N6 S3 121.3(3) . . ?
C21 N6 Li5 132.4(4) . . ?
S3 N6 Li5 89.9(3) . . ?
C21 N6 Li8 116.0(4) . . ?
S3 N6 Li8 112.0(3) . . ?
Li5 N6 Li8 75.9(3) . . ?
C25 N7 S4 121.4(3) . . ?
C25 N7 Li6 137.2(4) . . ?
S4 N7 Li6 95.7(3) . . ?
C25 N7 Li2 104.4(3) . . ?
S4 N7 Li2 82.2(3) . . ?
Li6 N7 Li2 100.9(3) . . ?
C29 N8 S4 122.7(3) . . ?
C29 N8 Li2 140.7(4) . . ?
S4 N8 Li2 95.9(3) . . ?
S1 O1 Li4 132.2(3) . . ?
S1 O1 Li10 91.9(2) . 3_657 ?
Li4 O1 Li10 128.9(3) . 3_657 ?
S1 O1 Li4 134.2(2) . 3_657 ?
Li4 O1 Li4 83.2(3) . 3_657 ?
Li10 O1 Li4 79.7(3) 3_657 3_657 ?
S1 O2 Li6 145.4(3) . . ?
S1 O2 Li7 125.9(3) . . ?
Li6 O2 Li7 88.6(3) . . ?
S1 O2 Li9 86.8(2) . . ?
Li6 O2 Li9 82.3(3) . . ?
Li7 O2 Li9 102.0(3) . . ?
S2 O3 Li4 154.1(3) . . ?
S2 O3 Li10 92.4(2) . . ?
Li4 O3 Li10 89.5(3) . . ?
S2 O4 Li5 150.4(3) . . ?
S2 O4 Li7 121.0(3) . . ?
Li5 O4 Li7 84.8(3) . . ?
S2 O4 Li8 88.9(2) . . ?
Li5 O4 Li8 75.9(3) . . ?
Li7 O4 Li8 141.5(3) . . ?
S3 O5 Li2 137.0(3) . . ?
S3 O6 Li6 136.8(3) . . ?
S3 O6 Li9 122.5(3) . . ?
Li6 O6 Li9 100.1(3) . . ?
S3 O6 Li5 89.3(2) . . ?
Li6 O6 Li5 86.9(3) . . ?
Li9 O6 Li5 103.6(3) . . ?
S4 O7 Li3 132.7(3) . . ?
S4 O8 Li5 128.6(3) . . ?
S4 O8 Li7 144.2(3) . . ?
Li5 O8 Li7 86.6(3) . . ?
S4 O8 Li6 91.7(2) . . ?
Li5 O8 Li6 87.6(3) . . ?
Li7 O8 Li6 82.5(3) . . ?
C33 O9 C36 108.2(6) . . ?
C33 O9 Li1 121.5(6) . . ?
C36 O9 Li1 130.3(5) . . ?
C37 O10 C40 104.2(6) . . ?
C37 O10 Li2 123.1(5) . . ?
C40 O10 Li2 132.3(5) . . ?
C41 O11 C44 107.5(4) . . ?
C41 O11 Li3 123.3(4) . . ?
C44 O11 Li3 129.2(4) . . ?
C45 O12 C48 107.2(5) . . ?
C45 O12 Li3 124.5(5) . . ?
C48 O12 Li3 126.0(4) . . ?
Li1 O14 Li8 102.5(4) . . ?
Li1 O14 Li9 112.1(4) . . ?
Li8 O14 Li9 89.8(4) . . ?
C49 O15 C52 104.5(10) . . ?
C3 C1 C4 108.3(7) . . ?
C3 C1 N1 106.8(4) . . ?
C4 C1 N1 109.6(4) . . ?
C3 C1 C2 106.9(6) . . ?
C4 C1 C2 108.1(6) . . ?
N1 C1 C2 116.7(4) . . ?
N2 C5 C8 107.9(4) . . ?
N2 C5 C6 107.6(4) . . ?
C8 C5 C6 108.8(4) . . ?
N2 C5 C7 115.7(4) . . ?
C8 C5 C7 107.3(4) . . ?
C6 C5 C7 109.5(4) . . ?
N3 C9 C12 116.9(4) . . ?
N3 C9 C10 107.9(4) . . ?
C12 C9 C10 110.2(5) . . ?
N3 C9 C11 105.5(4) . . ?
C12 C9 C11 110.4(5) . . ?
C10 C9 C11 105.2(5) . . ?
N4 C13 C14 116.5(4) . . ?
N4 C13 C15 108.8(4) . . ?
C14 C13 C15 109.0(4) . . ?
N4 C13 C16 105.4(4) . . ?
C14 C13 C16 108.8(4) . . ?
C15 C13 C16 108.0(4) . . ?
N5 C17 C18 114.8(4) . . ?
N5 C17 C20 105.7(4) . . ?
C18 C17 C20 107.4(5) . . ?
N5 C17 C19 109.2(5) . . ?
C18 C17 C19 109.4(5) . . ?
C20 C17 C19 110.3(5) . . ?
C22 C21 C24 108.9(6) . . ?
C22 C21 N6 106.9(4) . . ?
C24 C21 N6 108.3(4) . . ?
C22 C21 C23 106.7(6) . . ?
C24 C21 C23 109.1(6) . . ?
N6 C21 C23 116.7(4) . . ?
N7 C25 C27 110.2(4) . . ?
N7 C25 C28 105.7(4) . . ?
C27 C25 C28 108.9(5) . . ?
N7 C25 C26 115.0(4) . . ?
C27 C25 C26 107.2(5) . . ?
C28 C25 C26 109.8(4) . . ?
N8 C29 C31 106.2(4) . . ?
N8 C29 C32 113.8(4) . . ?
C31 C29 C32 108.9(5) . . ?
N8 C29 C30 110.1(4) . . ?
C31 C29 C30 108.2(4) . . ?
C32 C29 C30 109.4(5) . . ?
O9 C33 C34 108.4(9) . . ?
C33 C34 C35 105.8(9) . . ?
C34 C35 C36 105.2(10) . . ?
O9 C36 C35 106.0(8) . . ?
O10 C37 C38 109.3(7) . . ?
C39 C38 C37 106.8(8) . . ?
C38 C39 C40 106.6(9) . . ?
C39 C40 O10 108.2(9) . . ?
O11 C41 C42 107.4(5) . . ?
C43 C42 C41 103.9(6) . . ?
C42 C43 C44 108.2(6) . . ?
O11 C44 C43 106.5(5) . . ?
O12 C45 C46 106.9(6) . . ?
C45 C46 C47 108.0(6) . . ?
C46 C47 C48 103.1(6) . . ?
O12 C48 C47 106.3(5) . . ?
O15 C49 C50 104.9(11) . . ?
C51 C50 C49 106.7(14) . . ?
C50 C51 C52 111.4(16) . . ?
C51 C52 O15 108.3(12) . . ?
C54 C55 C56 99.7(16) . . ?
C57 C56 C55 103.6(18) . . ?
C56 C57 C58 103.4(18) . . ?
C59 C58 C57 100.0(16) . . ?

loop_
_geom_bond_atom_site_label_1
_geom_bond_atom_site_label_2
_geom_bond_distance
_geom_bond_site_symmetry_2
_geom_bond_publ_flag
S1 O2 1.491(3) . ?
S1 O1 1.512(3) . ?
S1 N1 1.550(3) . ?
S1 N2 1.549(4) . ?
S1 Li10 2.627(7) 3_657 ?
S1 Li9 2.863(8) . ?
S2 O3 1.496(3) . ?
S2 O4 1.514(3) . ?
S2 N3 1.555(4) . ?
S2 N4 1.554(3) . ?
S2 Li10 2.596(7) . ?
S2 Li8 2.721(8) . ?
S3 O5 1.476(3) . ?
S3 O6 1.512(3) . ?
S3 N5 1.547(4) . ?
S3 N6 1.576(4) . ?
S3 Li5 2.627(8) . ?
S3 Li1 2.879(8) . ?
S4 O7 1.469(3) . ?
S4 O8 1.520(3) . ?
S4 N8 1.557(4) . ?
S4 N7 1.566(4) . ?
S4 Li2 2.652(8) . ?
S4 Li6 2.650(8) . ?
Cl Li7 2.294(7) . ?
Cl Li3 2.348(8) . ?
Cl Li4 2.367(7) 3_657 ?
Li1 O14 1.806(9) . ?
Li1 O9 1.909(9) . ?
Li1 N5 1.958(9) . ?
Li1 Li8 2.860(12) . ?
Li1 Li9 3.066(12) . ?
Li2 O5 1.890(9) . ?
Li2 O10 1.990(8) . ?
Li2 N8 1.993(9) . ?
Li2 N7 2.362(10) . ?
Li2 Li6 3.362(11) . ?
Li2 Li5 3.515(11) . ?
Li3 O7 1.914(8) . ?
Li3 O11 1.950(9) . ?
Li3 O12 1.963(9) . ?
Li3 Li7 3.474(10) . ?
Li4 O3 1.892(8) . ?
Li4 O1 1.934(8) . ?
Li4 O1 2.245(9) 3_657 ?
Li4 Cl 2.367(7) 3_657 ?
Li4 Li4 2.783(16) 3_657 ?
Li4 Li10 2.784(11) . ?
Li4 Li7 3.379(11) 3_657 ?
Li5 O8 1.922(8) . ?
Li5 O4 1.929(8) . ?
Li5 N6 2.103(8) . ?
Li5 O6 2.167(9) . ?
Li5 Li8 2.609(11) . ?
Li5 Li7 2.683(10) . ?
Li5 Li6 2.807(11) . ?
Li5 Li9 3.251(11) . ?
Li6 O6 1.905(8) . ?
Li6 O2 1.934(7) . ?
Li6 N7 1.988(8) . ?
Li6 O8 2.127(8) . ?
Li6 Li7 2.716(10) . ?
Li6 Li9 2.970(11) . ?
Li7 O2 1.955(8) . ?
Li7 O8 1.990(7) . ?
Li7 O4 2.047(8) . ?
Li7 Li4 3.379(11) 3_657 ?
Li7 Li9 3.503(11) . ?
Li8 O14 1.861(9) . ?
Li8 N4 1.979(8) . ?
Li8 N6 2.137(8) . ?
Li8 O4 2.290(8) . ?
Li8 Li9 2.648(12) . ?
Li9 O14 1.890(9) . ?
Li9 O6 1.967(8) . ?
Li9 N2 1.975(8) . ?
Li9 O2 2.528(9) . ?
Li10 N3 1.949(8) . ?
Li10 N1 1.965(8) 3_657 ?
Li10 O3 2.059(8) . ?
Li10 O1 2.099(8) 3_657 ?
Li10 S1 2.627(7) 3_657 ?
N1 C1 1.478(5) . ?
N1 Li10 1.965(8) 3_657 ?
N2 C5 1.486(5) . ?
N3 C9 1.480(6) . ?
N4 C13 1.479(5) . ?
N5 C17 1.486(6) . ?
N6 C21 1.490(6) . ?
N7 C25 1.487(6) . ?
N8 C29 1.478(6) . ?
O1 Li10 2.099(8) 3_657 ?
O1 Li4 2.245(9) 3_657 ?
O9 C33 1.398(8) . ?
O9 C36 1.415(8) . ?
O10 C37 1.377(8) . ?
O10 C40 1.427(9) . ?
O11 C41 1.422(7) . ?
O11 C44 1.424(6) . ?
O12 C45 1.411(6) . ?
O12 C48 1.413(7) . ?
O15 C49 1.430(14) . ?
O15 C52 1.422(14) . ?
C1 C3 1.469(8) . ?
C1 C4 1.470(8) . ?
C1 C2 1.511(7) . ?
C5 C8 1.528(7) . ?
C5 C6 1.525(7) . ?
C5 C7 1.538(6) . ?
C9 C12 1.498(7) . ?
C9 C10 1.532(7) . ?
C9 C11 1.537(7) . ?
C13 C14 1.503(6) . ?
C13 C15 1.531(7) . ?
C13 C16 1.538(7) . ?
C17 C18 1.522(7) . ?
C17 C20 1.535(7) . ?
C17 C19 1.541(7) . ?
C21 C22 1.472(8) . ?
C21 C24 1.486(8) . ?
C21 C23 1.516(7) . ?
C25 C27 1.514(7) . ?
C25 C28 1.509(7) . ?
C25 C26 1.542(7) . ?
C29 C31 1.526(7) . ?
C29 C32 1.527(7) . ?
C29 C30 1.527(7) . ?
C33 C34 1.452(14) . ?
C34 C35 1.468(15) . ?
C35 C36 1.457(13) . ?
C37 C38 1.414(11) . ?
C38 C39 1.381(13) . ?
C39 C40 1.374(12) . ?
C41 C42 1.481(9) . ?
C42 C43 1.455(9) . ?
C43 C44 1.479(9) . ?
C45 C46 1.445(10) . ?
C46 C47 1.473(9) . ?
C47 C48 1.482(9) . ?
C49 C50 1.472(16) . ?
C50 C51 1.288(17) . ?
C51 C52 1.332(16) . ?
C54 C55 1.485(17) . ?
C55 C56 1.528(19) . ?
C56 C57 1.481(19) . ?
C57 C58 1.540(19) . ?
C58 C59 1.493(19) . ?
